data_2004577
loop_
_publ_author_name
'Beeson, J. C.'
'Czarnik, A. W.'
'Fitzgerald, L. J.'
'Gerkin, R. E.'

_publ_section_title
;
 Hexaazatriphenylenehexacarboxamide Solvate Exhibiting \p-Complexation
 in the Solid State
;
_journal_issue 3
_journal_name_full 'Acta Crystallographica Section C'
_journal_page_first 724
_journal_page_last 729
_journal_paper_doi 10.1107/S0108270195011036
_journal_volume 52
_journal_year 1996
_chemical_formula_moiety 'C18 H12 N12 O6,2(C2 H6 O1 S1),0.5(H2 O1)'
_chemical_formula_sum 'C22 H25 N12 O8.5 S2'
_chemical_formula_weight 657.63
_chemical_name_common 'hexaazatriphenylenehexacarboxamide solvate'
_space_group_IT_number 2
_symmetry_cell_setting triclinic
_symmetry_space_group_name_Hall '-P 1'
_symmetry_space_group_name_H-M 'P -1'
_cell_angle_alpha 103.54(3)
_cell_angle_beta 99.02(5)
_cell_angle_gamma 92.72(4)
_cell_formula_units_Z 2
_cell_length_a 12.723(4)
_cell_length_b 13.429(2)
_cell_length_c 8.737(7)
_cell_measurement_reflns_used 25
_cell_measurement_temperature 296
_cell_measurement_theta_max 14.9
_cell_measurement_theta_min 14.3
_cell_volume 1427.8(13)
_computing_cell_refinement 'MSC/AFC Diffractometer Control Software'
_computing_data_collection 'MSC/AFC Diffractometer Control Software'
_computing_data_reduction 'TEXSAN (Molecular Structure Corporation, 1989)'
_computing_molecular_graphics 'ORTEPII (Johnson, 1976)'
_computing_publication_material 'TEXSAN (Molecular Structure Corporation, 1989)'
_computing_structure_refinement 'TEXSAN (Molecular Structure Corporation, 1989)'
_computing_structure_solution 'SHELXS86 (Sheldrick, 1985)'
_diffrn_ambient_temperature 296
_diffrn_measurement_device AFC5S
_diffrn_measurement_method ' \w-2\q '
_diffrn_radiation_monochromator graphite
_diffrn_radiation_source 'X-ray tube'
_diffrn_radiation_type MoK\a
_diffrn_radiation_wavelength 0.71073
_diffrn_reflns_av_R_equivalents 0.016
_diffrn_reflns_limit_h_max 17
_diffrn_reflns_limit_h_min 0
_diffrn_reflns_limit_k_max 18
_diffrn_reflns_limit_k_min -18
_diffrn_reflns_limit_l_max 12
_diffrn_reflns_limit_l_min -12
_diffrn_reflns_number 8671
_diffrn_reflns_theta_max 30.00
_diffrn_reflns_theta_min 2.00
_diffrn_standards_decay_% '+- 3.9 (av. max. relative intensity)'
_diffrn_standards_interval_count 150
_diffrn_standards_number 6
_exptl_absorpt_coefficient_mu 0.246
_exptl_absorpt_correction_T_max 1.000
_exptl_absorpt_correction_T_min 0.955
_exptl_absorpt_correction_type ' empirical,\y-scan, six scans  (North, Phillips \& Mathews, 1968)'
_exptl_crystal_colour amber
_exptl_crystal_density_diffrn 1.529
_exptl_crystal_density_meas 1.56
_exptl_crystal_density_method flotation
_exptl_crystal_description plate
_exptl_crystal_F_000 682
_exptl_crystal_size_max 0.46
_exptl_crystal_size_mid 0.38
_exptl_crystal_size_min 0.19
_refine_diff_density_max 0.34
_refine_diff_density_min -0.29
_refine_ls_extinction_method none
_refine_ls_goodness_of_fit_obs 1.68
_refine_ls_hydrogen_treatment 'see text'
_refine_ls_matrix_type full
_refine_ls_number_parameters 536
_refine_ls_number_reflns 4120
_refine_ls_R_factor_obs 0.047
_refine_ls_shift/esd_max 0.02
_refine_ls_structure_factor_coef F
_refine_ls_weighting_details w=\s~F~^-2^
_refine_ls_weighting_scheme calc
_refine_ls_wR_factor_obs 0.052
_reflns_number_observed 4120
_reflns_number_total 8312
_reflns_observed_criterion 'I > 3\s(I)'
_cod_data_source_file bk1108.cif
_cod_data_source_block I
_cod_depositor_comments
;
 Changing the _atom_site_occupancy data item value from '?' to '1'
 for all fully occupied atom sites.

 Antanas Vaitkus,
 2017-02-13

The following automatic conversions were performed:

'_refine_ls_weighting_scheme' value 'w=\s~F~^-2^' was changed to
'calc'. New tag '_refine_ls_weighting_details' was created. The value
of the new tag was set to 'w=\s~F~^-2^'.

Automatic conversion script
Id: cif_fix_values 3143 2015-03-26 13:38:13Z robertas 
;
_cod_original_cell_volume 1428(2)
_cod_original_formula_sum 'C22 H25 N12 O8.50 S2'
_cod_database_code 2004577

loop_
_symmetry_equiv_pos_as_xyz
x,y,z
-x,-y,-z

loop_
_atom_site_aniso_label
_atom_site_aniso_U_11
_atom_site_aniso_U_22
_atom_site_aniso_U_33
_atom_site_aniso_U_12
_atom_site_aniso_U_13
_atom_site_aniso_U_23
_atom_site_aniso_type_symbol
O(1) 0.0590(10) 0.0350(10) 0.0460(10) 0.0191(9) 0.0146(10) 0.0183(9) O
O(2) 0.066(5) 0.035(5) 0.18(2) -0.011(4) -0.004(8) 0.054(8) O
O(2A) 0.050(6) 0.026(4) 0.097(7) 0.005(4) 0.021(6) 0.022(4) O
O(3) 0.063(2) 0.070(2) 0.0480(10) 0.0190(10) 0.0280(10) 0.0060(10) O
O(4) 0.0460(10) 0.0350(10) 0.099(2) 0.0192(9) 0.0370(10) 0.0240(10) O
O(5) 0.0430(10) 0.0510(10) 0.0380(10) 0.0029(9) 0.0176(9) 0.0136(9) O
O(6) 0.0270(10) 0.0710(10) 0.0520(10) -0.0040(10) 0.0053(9) 0.0120(10) O
N(1) 0.0270(10) 0.0216(10) 0.0340(10) 0.0069(8) 0.0087(9) 0.0105(9) N
N(2) 0.0320(10) 0.0230(10) 0.069(2) 0.0097(9) 0.0250(10) 0.0230(10) N
N(3) 0.0220(10) 0.0230(10) 0.0360(10) 0.0058(8) 0.0111(9) 0.0109(9) N
N(4) 0.0280(10) 0.0196(10) 0.0400(10) 0.0047(8) 0.0125(9) 0.0104(9) N
N(5) 0.0270(10) 0.0240(10) 0.0350(10) 0.0015(8) 0.0119(9) 0.0095(9) N
N(6) 0.0230(10) 0.0270(10) 0.0330(10) 0.0046(8) 0.0090(9) 0.0081(9) N
N(7) 0.066(2) 0.0290(10) 0.047(2) 0.0220(10) 0.0170(10) 0.0140(10) N
N(8) 0.051(3) 0.043(3) 0.092(5) 0.010(2) 0.047(3) 0.031(3) N
N(8A) 0.048(4) 0.034(3) 0.220(10) 0.012(3) 0.059(6) 0.042(5) N
N(9) 0.0290(10) 0.0420(10) 0.073(2) 0.0060(10) 0.0150(10) 0.0150(10) N
N(10) 0.044(2) 0.0230(10) 0.102(2) 0.0120(10) 0.030(2) 0.0250(10) N
N(11) 0.078(2) 0.0320(10) 0.069(2) 0.0060(10) 0.044(2) 0.0210(10) N
N(12) 0.0320(10) 0.047(2) 0.063(2) 0.0120(10) 0.0190(10) 0.0080(10) N
C(1) 0.0240(10) 0.0220(10) 0.0270(10) 0.0036(9) 0.0073(10) 0.0088(10) C
C(2) 0.0240(10) 0.0190(10) 0.0340(10) 0.0039(9) 0.0080(10) 0.0109(10) C
C(3) 0.0240(10) 0.0190(10) 0.0300(10) 0.0048(9) 0.0079(10) 0.0089(10) C
C(4) 0.0230(10) 0.0210(10) 0.0290(10) 0.0034(9) 0.0073(10) 0.0082(10) C
C(5) 0.0220(10) 0.0200(10) 0.0300(10) 0.0018(9) 0.0071(10) 0.0075(10) C
C(6) 0.0210(10) 0.0220(10) 0.0280(10) 0.0034(9) 0.0057(10) 0.0077(10) C
C(7) 0.0300(10) 0.0200(10) 0.0400(10) 0.0067(10) 0.0090(10) 0.0120(10) C
C(8) 0.0330(10) 0.0260(10) 0.075(2) 0.0110(10) 0.0240(10) 0.0250(10) C
C(9) 0.0240(10) 0.0230(10) 0.0330(10) 0.0042(10) 0.0080(10) 0.0080(10) C
C(10) 0.0250(10) 0.0200(10) 0.0380(10) 0.0048(9) 0.0080(10) 0.0090(10) C
C(11) 0.0250(10) 0.0270(10) 0.0300(10) -0.0017(10) 0.0060(10) 0.0080(10) C
C(12) 0.0210(10) 0.0300(10) 0.0290(10) 0.0022(10) 0.0080(10) 0.0070(10) C
C(13) 0.0310(10) 0.0230(10) 0.051(2) 0.0080(10) 0.0150(10) 0.0170(10) C
C(14) 0.033(4) 0.023(4) 0.073(6) 0.006(3) 0.016(4) 0.025(4) C
C(14A) 0.038(5) 0.030(5) 0.091(8) -0.002(4) 0.016(6) 0.027(6) C
C(15) 0.0310(10) 0.0270(10) 0.049(2) 0.0110(10) 0.0170(10) 0.0170(10) C
C(16) 0.038(2) 0.0200(10) 0.054(2) 0.0090(10) 0.0150(10) 0.0100(10) C
C(17) 0.0290(10) 0.0340(10) 0.0330(10) -0.0030(10) 0.0090(10) 0.0100(10) C
C(18) 0.0260(10) 0.043(2) 0.0380(10) 0.0090(10) 0.0120(10) 0.0190(10) C
S(1) 0.0483(10) 0.0790(10) 0.0435(9) 0.0092(9) 0.0206(7) 0.0138(8) S
O(7) 0.046(4) 0.095(5) 0.054(3) 0.018(4) 0.007(2) 0.003(3) O
C(19) 0.060(2) 0.128(4) 0.058(2) -0.008(2) 0.006(2) 0.011(2) C
C(20) 0.45(2) 0.069(6) 0.133(9) 0.080(10) 0.090(10) 0.041(6) C
S(1A) 0.054(2) 0.090(3) 0.074(2) -0.007(2) 0.010(2) 0.020(2) S
O(7A) 0.039(6) 0.140(10) 0.090(10) 0.020(8) 0.010(6) -0.023(8) O
C(20A) 0.050(6) 0.080(8) 0.092(8) 0.023(5) 0.009(5) -0.003(6) C
S(2) 0.118(2) 0.0530(10) 0.0550(10) -0.0177(10) -0.0040(10) 0.0139(8) S
O(8) 0.123(4) 0.052(4) 0.068(5) -0.029(3) -0.021(3) 0.025(3) O
C(21) 0.220(10) 0.056(7) 0.23(2) -0.011(7) 0.004(10) 0.063(9) C
C(22) 0.081(7) 0.112(8) 0.35(2) -0.006(6) 0.041(10) 0.050(10) C
S(2A) 0.230(10) 0.169(9) 0.160(10) -0.108(8) 0.030(10) -0.010(8) S
O(8A) 0.13(2) 0.10(2) 0.11(2) -0.060(10) -0.020(10) 0.080(10) O
C(21A) 0.060(10) 0.08(2) 0.12(2) -0.020(10) 0.060(10) -0.020(10) C
C(22A) 0.31(5) 0.08(2) 0.25(4) 0.00(2) -0.19(4) -0.02(2) C
O(9) 0.055(3) 0.047(3) 0.135(4) 0.016(2) 0.050(3) 0.031(3) O

loop_
_atom_site_label
_atom_site_occupancy
_atom_site_fract_x
_atom_site_fract_y
_atom_site_fract_z
_atom_site_U_iso_or_equiv
_atom_site_thermal_displace_type
_atom_site_type_symbol
O(1) 1 .4726(2) -0.37310(10) .5706(2) .0439(6) Uij O
O(2) .530(10) .2250(10) -0.4290(10) .391(2) .092(4) Uij O
O(2A) .470(10) .2410(10) -0.4180(10) .452(2) .056(3) Uij O
O(3) 1 .0863(2) .1969(2) .6908(3) .0591(7) Uij O
O(4) 1 .1168(2) .3328(2) .4705(3) .0555(7) Uij O
O(5) 1 .6829(2) .1369(2) -.0145(2) .0422(6) Uij O
O(6) 1 .8109(2) .0302(2) .2043(2) .0506(6) Uij O
N(1) 1 .4567(2) -0.21230(10) .3475(2) .0264(5) Uij N
N(2) 1 .2570(2) -0.1651(2) .4258(3) .0374(6) Uij N
N(3) 1 .1965(2) .03110(10) .4568(2) .0257(5) Uij N
N(4) 1 .3228(2) .17790(10) .3702(2) .0279(5) Uij N
N(5) 1 .4970(2) .1206(2) .2323(2) .0279(5) Uij N
N(6) 1 .5731(2) -.07150(10) .2317(2) .0272(5) Uij N
N(7) 1 .4634(2) -0.4434(2) .3065(3) .0454(8) Uij N
N(8) .530(10) .1633(4) -0.2891(4) .5897(7) .056(2) Uij N
N(8A) .470(10) .1083(5) -0.3329(4) .3940(10) .095(3) Uij N
N(9) 1 -.0183(2) .1105(2) .4623(4) .0473(8) Uij N
N(10) 1 .2774(2) .3722(2) .4109(4) .0525(9) Uij N
N(11) 1 .6091(3) .2646(2) .1395(4) .0546(9) Uij N
N(12) 1 .7318(2) -0.1114(2) .0189(3) .0467(8) Uij N
C(1) 1 .4193(2) -0.1207(2) .3414(3) .0235(6) Uij C
C(2) 1 .3216(2) -.0951(2) .3887(3) .0247(6) Uij C
C(3) 1 .2876(2) .0079(2) .4000(3) .0234(6) Uij C
C(4) 1 .3502(2) .0806(2) .3564(3) .0234(6) Uij C
C(5) 1 .4460(2) .0516(2) .2918(3) .0234(6) Uij C
C(6) 1 .4820(2) -.0457(2) .2872(3) .0233(6) Uij C
C(7) 1 .3950(2) -0.2778(2) .3940(3) .0287(6) Uij C
C(8) 1 .2925(2) -0.2555(2) .4250(4) .0406(8) Uij C
C(9) 1 .1712(2) .1272(2) .4734(3) .0258(6) Uij C
C(10) 1 .2349(2) .2012(2) .4286(3) .0270(6) Uij C
C(11) 1 .5842(2) .0944(2) .1744(3) .0272(6) Uij C
C(12) 1 .6244(2) -.0017(2) .1782(3) .0265(6) Uij C
C(13) 1 .4458(2) -0.3719(2) .4294(3) .0324(7) Uij C
C(14) .530(10) .2265(8) -0.3282(7) .4880(10) .040(2) Uij C
C(14A) .470(10) .2069(9) -0.3487(9) .4070(10) .050(3) Uij C
C(15) 1 .0746(2) .1504(2) .5529(3) .0333(7) Uij C
C(16) 1 .2040(2) .3096(2) .4390(3) .0361(7) Uij C
C(17) 1 .6319(2) .1685(2) .0921(3) .0315(7) Uij C
C(18) 1 .7322(2) -.0267(2) .1332(3) .0336(7) Uij C
H(1) 1 .491(3) -0.496(2) .323(4) .055(10) Uij H
H(2) 1 .440(3) -0.441(2) .204(4) .060(10) Uij H
H(3) .530(10) .1048 -0.3314 .6037 .0673 Uij H
H(4) .530(10) .1745 -0.2191 .6460 .0673 Uij H
H(3A) .470(10) .0555 -0.3885 .3754 .1115 Uij H
H(4A) .470(10) .0880 -0.2642 .4101 .1115 Uij H
H(5) 1 -.021(3) .079(3) .363(4) .070(10) Uij H
H(6) 1 -.077(3) .116(3) .506(4) .080(10) Uij H
H(7) 1 .343(3) .351(2) .393(4) .070(10) Uij H
H(8) 1 .266(2) .433(2) .416(3) .052(9) Uij H
H(9) 1 .580(3) .285(3) .228(4) .080(10) Uij H
H(10) 1 .632(3) .314(3) .101(4) .070(10) Uij H
H(11) 1 .799(3) -0.130(3) -.011(4) .100(10) Uij H
H(12) 1 .669(3) -0.144(2) -.022(4) .060(10) Uij H
S(1) .620(10) .9814(2) .1865(2) .0982(2) .0555(6) Uij S
O(7) .620(10) 1.0850(8) .1560(7) .1360(10) .067(2) Uij O
C(19) 1 .9237(3) .1095(4) -.0883(4) .0850(10) Uij C
C(20) .620(10) .9770(10) .3017(7) .0280(10) .210(7) Uij C
S(1A) .380(10) 1.0049(3) .2246(3) .0473(6) .0730(10) Uij S
O(7A) .380(10) 1.1000(10) .2000(10) .103(2) .097(5) Uij O
C(20A) .380(10) .9154(8) .2668(8) .1700(10) .078(4) Uij C
S(2) .730(10) .2936(2) .46230(10) .8657(3) .0781(7) Uij S
O(8) .730(10) .3624(7) .5534(3) .9875(5) .085(2) Uij O
C(21) .730(10) .3370(10) .3530(10) .923(2) .171(6) Uij C
C(22) .730(10) .1687(10) .4505(10) .945(2) .184(6) Uij C
S(2A) .270(10) .2650(10) .4770(9) .954(3) .200(6) Uij S
O(8A) .270(10) .3371 .5564 .9881 .111(9) Uij O
C(21A) .270(10) .328(2) .356(2) .884(4) .092(8) Uij C
C(22A) .270(10) .182(4) .473(3) .826(5) .25(2) Uij C
O(9) .5 .9765(4) .4779(3) .3976(6) .073(2) Uij O
H(17) .50(10) .9476 .5053 .4885 .1077 Uij H
H(18) .50(10) 1.0368 .4372 .4287 .1077 Uij H
H(19A) .62 .9716 .1108 -0.1615 .1037 Uij H
H(19B) .62 .8591 .1365 -0.1251 .1037 Uij H
H(19C) .62 .9091 .0418 -0.0804 .1037 Uij H
H(20A) .62 1.0463 .3263 .0237 .2535 Uij H
H(20B) .62 .9335 .2871 -0.0747 .2535 Uij H
H(20C) .62 .9457 .3520 .1001 .2535 Uij H
H(19AA) .38 .8517 .1257 -0.1105 .1037 Uij H
H(19AB) .38 .9512 .0921 -0.1853 .1037 Uij H
H(19AC) .38 .9269 .0544 -0.0386 .1037 Uij H
H(20AA) .38 .9527 .3071 .2692 .0953 Uij H
H(20AB) .38 .8676 .3069 .1211 .0953 Uij H
H(20AC) .38 .8765 .2091 .1863 .0953 Uij H
H(21A) .73 .4126 .3638 .9560 .2072 Uij H
H(21B) .73 .3041 .3447 1.0092 .2072 Uij H
H(21C) .73 .3191 .2962 .8353 .2072 Uij H
H(22A) .73 .1221 .3959 .8763 .2218 Uij H
H(22B) .73 .1357 .5130 .9553 .2218 Uij H
H(22C) .73 .1851 .4366 1.0487 .2218 Uij H
H(21AA) .27 .3700 .3651 .8055 .1155 Uij H
H(21AB) .27 .2728 .3019 .8341 .1155 Uij H
H(21AC) .27 .3709 .3390 .9696 .1155 Uij H
H(22AA) .27 .1440 .5329 .8493 .2974 Uij H
H(22AB) .27 .2097 .4695 .7317 .2974 Uij H
H(22AC) .27 .1336 .4138 .8133 .2974 Uij H

loop_
_atom_type_symbol
_atom_type_scat_dispersion_real
_atom_type_scat_dispersion_imag
_atom_type_scat_source
H 0 0 'Stewart, Davidson \& Simpson (1965)'
C .002 .002 'Cromer \& Waber (1974)'
O .008 .006 'Cromer \& Waber (1974)'
N .004 .003 'Cromer \& Waber (1974)'
S .110 .124 'Cromer \& Waber (1974)'

loop_
_geom_angle_atom_site_label_1
_geom_angle_atom_site_label_2
_geom_angle_atom_site_label_3
_geom_angle
_geom_angle_publ_flag
C(1) N(1) C(7) 116.9(2) yes
C(2) N(2) C(8) 117.1(2) yes
C(3) N(3) C(9) 117.0(2) yes
C(4) N(4) C(10) 117.3(2) yes
C(5) N(5) C(11) 117.7(2) yes
C(6) N(6) C(12) 117.1(2) yes
N(1) C(1) C(2) 121.1(2) yes
N(1) C(1) C(6) 119.8(2) yes
C(2) C(1) C(6) 119.1(2) yes
N(2) C(2) C(1) 120.9(2) yes
N(2) C(2) C(3) 118.2(2) yes
C(1) C(2) C(3) 120.9(2) yes
N(3) C(3) C(2) 118.8(2) yes
N(3) C(3) C(4) 121.6(2) yes
C(2) C(3) C(4) 119.6(2) yes
N(4) C(4) C(3) 121.2(2) yes
N(4) C(4) C(5) 119.1(2) yes
C(3) C(4) C(5) 119.7(2) yes
N(5) C(5) C(4) 117.7(2) yes
N(5) C(5) C(6) 121.2(2) yes
C(4) C(5) C(6) 121.0(2) yes
N(6) C(6) C(1) 119.8(2) yes
N(6) C(6) C(5) 121.0(2) yes
C(1) C(6) C(5) 119.2(2) yes
N(1) C(7) C(8) 121.4(2) yes
N(1) C(7) C(13) 116.3(2) yes
C(8) C(7) C(13) 122.0(2) yes
N(2) C(8) C(7) 122.0(2) yes
N(2) C(8) C(14) 116.6(4) yes
N(2) C(8) C(14A) 117.4(5) yes
C(7) C(8) C(14) 120.4(4) yes
C(7) C(8) C(14A) 118.0(5) yes
N(3) C(9) C(10) 121.4(2) yes
N(3) C(9) C(15) 114.2(2) yes
C(10) C(9) C(15) 124.3(2) yes
N(4) C(10) C(9) 121.5(2) yes
N(4) C(10) C(16) 116.5(2) yes
C(9) C(10) C(16) 121.9(2) yes
N(5) C(11) C(12) 121.1(2) yes
N(5) C(11) C(17) 116.1(2) yes
C(12 C(11) C(17) 122.6(2) yes
N(6) C(12) C(11) 121.7(2) yes
N(6) C(12) C(18) 116.6(2) yes
C(11) C(12) C(18) 121.6(2) yes
O(1) C(13) N(7) 124.9(2) yes
O(1) C(13) C(7) 117.7(2) yes
N(7) C(13) C(7) 117.3(2) yes
O(2) C(14) N(8) 130.0(10) yes
O(2) C(14) C(8) 108.4(10) yes
N(8) C(14) C(8) 118.6(7) yes
O(2A) C(14A) N(8A) 122.0(10) yes
O(2A) C(14A) C(8) 114.0(10) yes
N(8A) C(14A) C(8) 119.0(9) yes
O(3) C(15) N(9) 125.1(3) yes
O(3) C(15) C(9) 120.0(3) yes
N(9) C(15) C(9) 114.8(3) yes
O(4) C(16) N(10) 125.4(2) yes
O(4) C(16) C(10) 120.3(2) yes
N(10) C(16) C(10) 114.4(2) yes
O(5) C(17) N(11) 125.0(3) yes
O(5) C(17) C(11) 120.2(2) yes
N(11) C(17) C(11) 114.7(2) yes
O(6) C(18) N(12) 125.6(3) yes
O(6) C(18) C(12) 118.6(2) yes
N(12) C(18) C(12) 115.8(2) yes
O(7) S(1) C(19) 107.4(4) yes
O(7) S(1) C(20) 114.8(6) yes
C(19) S(1) C(20) 92.7(4) yes
C(19) S(1) C(20A) 115.3(4) yes
C(19) S(1A) O(7A) 110.6(8) yes
C(19) S(1A) C(20A) 99.4(4) yes
O(8) S(2) C(21) 104.7(6) yes
O(8) S(2) C(22) 105.0(6) yes
C(21) S(2) C(22) 91.5(7) yes
O(8A) S(2A) C(21A) 109.0(10) yes
O(8A) S(2A) C(22A) 115(2) yes
C(21A) S(2A) C(22A) 102(2) yes
H(17) O(9) H(18) 108 no

loop_
_geom_bond_atom_site_label_1
_geom_bond_atom_site_label_2
_geom_bond_distance
_geom_bond_publ_flag
O(1) C(13) 1.231(3) yes
O(2) C(14) 1.41(2) yes
O(2A) C(14A) 1.17(2) yes
O(3) C(15) 1.202(3) yes
O(4) C(16) 1.221(3) yes
O(5) C(17) 1.225(3) yes
O(6) C(18) 1.219(3) yes
N(1) C(1) 1.349(3) yes
N(1) C(7) 1.325(3) yes
N(2) C(2) 1.347(3) yes
N(2) C(8) 1.313(3) yes
N(3) C(3) 1.352(3) yes
N(3) C(9) 1.326(3) yes
N(4) C(4) 1.351(3) yes
N(4) C(10) 1.321(3) yes
N(5) C(5) 1.351(3) yes
N(5) C(11) 1.319(3) yes
N(6) C(6) 1.353(3) yes
N(6) C(12) 1.331(3) yes
N(7) C(13) 1.318(3) yes
N(8) C(14) 1.320(10) yes
N(8A) C(14A) 1.270(10) yes
N(9) C(15) 1.326(4) yes
N(10) C(16) 1.317(4) yes
N(11) C(17) 1.322(3) yes
N(12) C(18) 1.324(4) yes
C(1) C(2) 1.403(3) yes
C(1) C(6) 1.463(3) yes
C(2) C(3) 1.455(3) yes
C(3) C(4) 1.389(3) yes
C(4) C(5) 1.453(3) yes
C(5) C(6) 1.399(3) yes
C(7) C(8) 1.406(3) yes
C(7) C(13) 1.519(3) yes
C(8) C(14) 1.512(10) yes
C(8) C(14A) 1.580(10) yes
C(9) C(10) 1.415(3) yes
C(9) C(15) 1.515(3) yes
C(10) C(16) 1.512(3) yes
C(11) C(12) 1.416(3) yes
C(11) C(17) 1.513(3) yes
C(12) C(18) 1.516(3) yes
S(1) O(7) 1.411(10) yes
S(1) C(19) 1.740(4) yes
S(1) C(20) 1.790(10) yes
C(19) S(1A) 1.862(5) yes
S(1A) O(7A) 1.32(2) yes
S(1A) C(20A) 1.710(10) yes
S(2) O(8) 1.548(5) yes
S(2) C(21) 1.740(10) yes
S(2) C(22) 1.840(10) yes
S(2A) O(8A) 1.322(9) yes
S(2A) C(21A) 1.86(3) yes
S(2A) C(22A) 1.40(4) yes
O(9) H(17) 0.93 no
O(9) H(18) 1.00 no
